data_7713480
loop_
_publ_author_name
'Gomez, Olaya Paz'
'Carballo, Rosa'
'Lago, Ana Belen'
'Prieto, Inmaculada'
'Vazquez-Lopez, Ezequiel M.'

_publ_section_title
;
 From Cu(I) and Cu(I)-Cu(II) mixed-valence clusters to 2D Cu(II) and Cu(I)
 coordination polymers supported by a flexible bis-tetrazole organosulfur
 ligand.
;
_journal_name_full 'Dalton Transactions'
_journal_paper_doi 10.1039/D3DT01556D
_journal_year 2023
_chemical_formula_moiety 'C3 H5 Cu2 I2 N4 S'
_chemical_formula_sum 'C3 H5 Cu2 I2 N4 S'
_chemical_formula_weight 510.05
_space_group_crystal_system triclinic
_space_group_IT_number 2
_space_group_name_Hall '-P 1'
_space_group_name_H-M_alt 'P -1'
_atom_sites_solution_hydrogens geom
_atom_sites_solution_primary dual
_audit_creation_date 2018-10-29
_audit_creation_method
; 
Olex2 1.2 
(compiled 2018.05.29 svn.r3508 for OlexSys, GUI svn.r5506) 
;
_audit_update_record
;
2023-05-22 deposited with the CCDC.	2023-07-17 downloaded from the CCDC.
;
_cell_angle_alpha 111.095(2)
_cell_angle_beta 98.825(2)
_cell_angle_gamma 107.631(2)
_cell_formula_units_Z 2
_cell_length_a 7.9700(4)
_cell_length_b 8.3490(5)
_cell_length_c 8.9632(5)
_cell_measurement_reflns_used 9937
_cell_measurement_temperature 100(2)
_cell_measurement_theta_max 28.38
_cell_measurement_theta_min 2.55
_cell_volume 506.69(5)
_computing_cell_refinement 'SAINT v8.37A (Bruker, 2015)'
_computing_data_collection 'Bruker APEX3'
_computing_data_reduction 'SAINT v8.37A (Bruker, 2015)'
_computing_molecular_graphics 'Olex2 (Dolomanov et al., 2009)'
_computing_publication_material 'Olex2 (Dolomanov et al., 2009)'
_computing_structure_refinement 'XL (Sheldrick, 2008)'
_computing_structure_solution 'XT (Sheldrick, 2015)'
_diffrn_ambient_temperature 100.0
_diffrn_measured_fraction_theta_full 1.000
_diffrn_measured_fraction_theta_max 0.999
_diffrn_measurement_device_type 'Bruker D8 Venture Photon 100 CMOS'
_diffrn_measurement_method '\f and \w scans'
_diffrn_radiation_monochromator 'Incoatec HeliosTM multilayer optics'
_diffrn_radiation_type MoK\a
_diffrn_radiation_wavelength 0.71073
_diffrn_reflns_av_R_equivalents 0.0245
_diffrn_reflns_av_unetI/netI 0.0142
_diffrn_reflns_Laue_measured_fraction_full 1.000
_diffrn_reflns_Laue_measured_fraction_max 0.999
_diffrn_reflns_limit_h_max 10
_diffrn_reflns_limit_h_min -10
_diffrn_reflns_limit_k_max 11
_diffrn_reflns_limit_k_min -11
_diffrn_reflns_limit_l_max 11
_diffrn_reflns_limit_l_min -11
_diffrn_reflns_number 20806
_diffrn_reflns_point_group_measured_fraction_full 1.000
_diffrn_reflns_point_group_measured_fraction_max 0.999
_diffrn_reflns_theta_full 25.242
_diffrn_reflns_theta_max 28.379
_diffrn_reflns_theta_min 2.549
_diffrn_standards_number 0
_exptl_absorpt_coefficient_mu 10.447
_exptl_absorpt_correction_T_max 0.7457
_exptl_absorpt_correction_T_min 0.5671
_exptl_absorpt_correction_type multi-scan
_exptl_absorpt_process_details
; 
SADABS-2016/2 (Bruker,2016/2) was used for absorption correction. 
wR2(int) was 0.0716 before and 0.0434 after correction. 
The Ratio of minimum to maximum transmission is 0.7605. 
The \l/2 correction factor is Not present. 
;
_exptl_crystal_colour 'pale yellow'
_exptl_crystal_density_diffrn 3.343
_exptl_crystal_density_method 'not measured'
_exptl_crystal_description prism
_exptl_crystal_F_000 462
_exptl_crystal_size_max 0.098
_exptl_crystal_size_mid 0.056
_exptl_crystal_size_min 0.035
_refine_diff_density_max 0.523
_refine_diff_density_min -0.875
_refine_diff_density_rms 0.156
_refine_ls_extinction_method none
_refine_ls_goodness_of_fit_ref 1.211
_refine_ls_hydrogen_treatment constr
_refine_ls_matrix_type full
_refine_ls_number_parameters 110
_refine_ls_number_reflns 2534
_refine_ls_number_restraints 0
_refine_ls_restrained_S_all 1.211
_refine_ls_R_factor_all 0.0198
_refine_ls_R_factor_gt 0.0178
_refine_ls_shift/su_max 0.001
_refine_ls_shift/su_mean 0.000
_refine_ls_structure_factor_coef Fsqd
_refine_ls_weighting_details 'w=1/[\s^2^(Fo^2^)+(0.0165P)^2^+0.6578P] where P=(Fo^2^+2Fc^2^)/3'
_refine_ls_weighting_scheme calc
_refine_ls_wR_factor_gt 0.0378
_refine_ls_wR_factor_ref 0.0383
_reflns_Friedel_coverage 0.000
_reflns_number_gt 2419
_reflns_number_total 2534
_reflns_threshold_expression 'I > 2\s(I)'
_cod_data_source_file d3dt01556d2.cif
_cod_data_source_block 4
_cod_database_code 7713480
_shelx_shelxl_version_number 2017/1
_shelx_space_group_comment
; 
The symmetry employed for this shelxl refinement is uniquely defined 
by the following loop, which should always be used as a source of 
symmetry information in preference to the above space-group names. 
They are only intended as comments. 
;
_shelx_estimated_absorpt_t_max 0.711
_shelx_estimated_absorpt_t_min 0.427
_olex2_refinement_description
; 
1. Fixed Uiso 
 At 1.2 times of: 
  All C(H,H) groups 
 At 1.5 times of: 
  All C(H,H,H) groups 
2.a Secondary CH2 refined with riding coordinates: 
 C1(H1A,H1B) 
2.b Idealised Me refined as rotating group: 
 C12(H12A,H12B,H12C) 
;
_olex2_submission_special_instructions 'No special instructions were received'

loop_
_space_group_symop_operation_xyz
'x, y, z'
'-x, -y, -z'

loop_
_atom_site_label
_atom_site_type_symbol
_atom_site_fract_x
_atom_site_fract_y
_atom_site_fract_z
_atom_site_U_iso_or_equiv
_atom_site_adp_type
_atom_site_occupancy
_atom_site_site_symmetry_order
_atom_site_calc_flag
_atom_site_refinement_flags_posn
_atom_site_refinement_flags_adp
_atom_site_refinement_flags_occupancy
_atom_site_disorder_assembly
_atom_site_disorder_group
I2 I 0.81966(2) 0.78505(2) 0.55885(2) 0.00823(5) Uani 1 1 d . . . . .
I1 I 0.40434(2) 0.96048(2) 0.72420(2) 0.00876(5) Uani 1 1 d . . . . .
Cu1 Cu 0.12483(4) 0.90720(5) 0.47878(4) 0.01018(7) Uani 1 1 d . . . . .
Cu2 Cu 0.52887(4) 0.84497(5) 0.45970(4) 0.01000(7) Uani 1 1 d . . . . .
S1 S 0.36991(10) 0.33248(9) 0.12677(9) 0.01226(14) Uani 1 1 d . . . . .
N1 N 0.0485(3) 0.3849(3) 0.1261(3) 0.0079(4) Uani 1 1 d . . . . .
N3 N 0.1269(3) 0.6642(3) 0.3005(3) 0.0092(4) Uani 1 1 d . . . . .
N4 N 0.2857(3) 0.6342(3) 0.2963(3) 0.0091(4) Uani 1 1 d . . . . .
N2 N -0.0158(3) 0.5161(3) 0.2015(3) 0.0108(5) Uani 1 1 d . . . . .
C1 C 0.5406(4) 0.4919(4) 0.0777(3) 0.0104(5) Uani 1 1 d . . . . .
H1A H 0.594314 0.616682 0.173678 0.012 Uiso 1 1 calc R . . . .
H1B H 0.641355 0.447625 0.061236 0.012 Uiso 1 1 calc R . . . .
C11 C 0.2338(4) 0.4583(4) 0.1856(3) 0.0083(5) Uani 1 1 d . . . . .
C12 C -0.0767(4) 0.1956(4) 0.0085(4) 0.0138(6) Uani 1 1 d . . . . .
H12A H -0.098549 0.116842 0.068162 0.021 Uiso 1 1 calc GR . . . .
H12B H -0.021770 0.145897 -0.078993 0.021 Uiso 1 1 calc GR . . . .
H12C H -0.193931 0.196809 -0.042540 0.021 Uiso 1 1 calc GR . . . .

loop_
_atom_site_aniso_label
_atom_site_aniso_U_11
_atom_site_aniso_U_22
_atom_site_aniso_U_33
_atom_site_aniso_U_23
_atom_site_aniso_U_13
_atom_site_aniso_U_12
I2 0.00651(8) 0.01103(9) 0.00978(8) 0.00572(7) 0.00369(6) 0.00470(6)
I1 0.00704(8) 0.01161(9) 0.00774(8) 0.00368(7) 0.00261(6) 0.00418(6)
Cu1 0.00839(15) 0.00958(16) 0.01205(16) 0.00353(13) 0.00362(12) 0.00390(13)
Cu2 0.00577(15) 0.00969(16) 0.01193(16) 0.00223(13) 0.00190(12) 0.00294(12)
S1 0.0137(3) 0.0119(3) 0.0185(3) 0.0084(3) 0.0111(3) 0.0091(3)
N1 0.0075(10) 0.0083(10) 0.0063(10) 0.0017(8) 0.0010(8) 0.0034(8)
N3 0.0063(10) 0.0108(11) 0.0098(10) 0.0027(9) 0.0031(8) 0.0042(9)
N4 0.0069(10) 0.0099(11) 0.0108(11) 0.0036(9) 0.0042(8) 0.0042(9)
N2 0.0099(11) 0.0087(11) 0.0102(11) 0.0002(9) 0.0016(9) 0.0046(9)
C1 0.0066(12) 0.0144(13) 0.0109(13) 0.0054(11) 0.0053(10) 0.0038(10)
C11 0.0101(12) 0.0094(12) 0.0073(12) 0.0046(10) 0.0041(10) 0.0044(10)
C12 0.0121(13) 0.0071(12) 0.0133(13) -0.0001(10) -0.0015(11) 0.0002(10)

loop_
_atom_type_symbol
_atom_type_description
_atom_type_scat_dispersion_real
_atom_type_scat_dispersion_imag
_atom_type_scat_source
C C 0.0033 0.0016 'International Tables Vol C Tables 4.2.6.8 and 6.1.1.4'
H H 0.0000 0.0000 'International Tables Vol C Tables 4.2.6.8 and 6.1.1.4'
N N 0.0061 0.0033 'International Tables Vol C Tables 4.2.6.8 and 6.1.1.4'
S S 0.1246 0.1234 'International Tables Vol C Tables 4.2.6.8 and 6.1.1.4'
Cu Cu 0.3201 1.2651 'International Tables Vol C Tables 4.2.6.8 and 6.1.1.4'
I I -0.4742 1.8119 'International Tables Vol C Tables 4.2.6.8 and 6.1.1.4'

loop_
_geom_angle_atom_site_label_1
_geom_angle_atom_site_label_2
_geom_angle_atom_site_label_3
_geom_angle
_geom_angle_site_symmetry_1
_geom_angle_site_symmetry_3
_geom_angle_publ_flag
Cu1 I2 Cu1 65.644(13) 2_676 1_655 ?
Cu2 I2 Cu1 121.469(13) . 1_655 ?
Cu2 I2 Cu1 62.896(11) . 2_676 ?
Cu1 I1 Cu2 60.928(11) . 2_676 ?
Cu1 I1 Cu2 79.605(12) . . ?
Cu2 I1 Cu2 58.439(13) . 2_676 ?
I2 Cu1 I2 114.358(13) 2_676 1_455 ?
I2 Cu1 I1 110.112(13) 2_676 . ?
I2 Cu1 I1 106.416(13) 1_455 . ?
I2 Cu1 Cu1 56.740(12) 1_455 2_576 ?
I2 Cu1 Cu1 57.618(12) 2_676 2_576 ?
I2 Cu1 Cu2 153.529(16) 1_455 2_676 ?
I2 Cu1 Cu2 58.241(11) 2_676 2_676 ?
I1 Cu1 Cu1 125.283(19) . 2_576 ?
I1 Cu1 Cu2 59.941(11) . 2_676 ?
Cu2 Cu1 Cu1 110.285(19) 2_676 2_576 ?
N3 Cu1 I2 103.24(6) . 1_455 ?
N3 Cu1 I2 123.99(7) . 2_676 ?
N3 Cu1 I1 96.27(6) . . ?
N3 Cu1 Cu1 136.51(6) . 2_576 ?
N3 Cu1 Cu2 100.90(6) . 2_676 ?
I2 Cu2 I1 109.948(13) . 2_676 ?
I2 Cu2 I1 107.410(13) . . ?
I2 Cu2 Cu1 58.863(11) . 2_676 ?
I2 Cu2 Cu2 131.00(2) . 2_676 ?
I1 Cu2 I1 121.561(13) . 2_676 ?
I1 Cu2 Cu1 59.131(11) 2_676 2_676 ?
I1 Cu2 Cu1 109.944(14) . 2_676 ?
Cu2 Cu2 I1 61.205(13) 2_676 . ?
Cu2 Cu2 I1 60.356(14) 2_676 2_676 ?
Cu2 Cu2 Cu1 79.644(17) 2_676 2_676 ?
N4 Cu2 I2 122.66(6) . . ?
N4 Cu2 I1 98.28(7) . 2_676 ?
N4 Cu2 I1 97.48(6) . . ?
N4 Cu2 Cu1 150.82(7) . 2_676 ?
N4 Cu2 Cu2 106.31(7) . 2_676 ?
C11 S1 C1 100.43(13) . . ?
N2 N1 C12 121.3(2) . . ?
C11 N1 N2 108.9(2) . . ?
C11 N1 C12 129.7(2) . . ?
N4 N3 Cu1 121.88(16) . . ?
N2 N3 Cu1 125.93(18) . . ?
N2 N3 N4 111.3(2) . . ?
N3 N4 Cu2 117.93(16) . . ?
C11 N4 Cu2 136.10(19) . . ?
C11 N4 N3 105.8(2) . . ?
N3 N2 N1 106.2(2) . . ?
S1 C1 H1A 109.1 . . ?
S1 C1 H1B 109.1 . . ?
C1 C1 S1 112.4(2) 2_665 . ?
C1 C1 H1A 109.1 2_665 . ?
C1 C1 H1B 109.1 2_665 . ?
H1A C1 H1B 107.8 . . ?
N1 C11 S1 123.5(2) . . ?
N4 C11 S1 128.7(2) . . ?
N4 C11 N1 107.7(2) . . ?
N1 C12 H12A 109.5 . . ?
N1 C12 H12B 109.5 . . ?
N1 C12 H12C 109.5 . . ?
H12A C12 H12B 109.5 . . ?
H12A C12 H12C 109.5 . . ?
H12B C12 H12C 109.5 . . ?

loop_
_geom_bond_atom_site_label_1
_geom_bond_atom_site_label_2
_geom_bond_distance
_geom_bond_site_symmetry_2
_geom_bond_publ_flag
I2 Cu1 2.6254(4) 2_676 ?
I2 Cu1 2.6515(4) 1_655 ?
I2 Cu2 2.6081(4) . ?
I1 Cu1 2.6816(4) . ?
I1 Cu2 2.6816(4) . ?
I1 Cu2 2.7039(4) 2_676 ?
Cu1 Cu1 2.8603(7) 2_576 ?
Cu1 Cu2 2.7305(5) 2_676 ?
Cu1 N3 2.089(2) . ?
Cu2 Cu2 2.6291(7) 2_676 ?
Cu2 N4 2.051(2) . ?
S1 C1 1.823(3) . ?
S1 C11 1.739(3) . ?
N1 N2 1.354(3) . ?
N1 C11 1.348(3) . ?
N1 C12 1.459(3) . ?
N3 N4 1.366(3) . ?
N3 N2 1.288(3) . ?
N4 C11 1.331(3) . ?
C1 C1 1.513(5) 2_665 ?
C1 H1A 0.9900 . ?
C1 H1B 0.9900 . ?
C12 H12A 0.9800 . ?
C12 H12B 0.9800 . ?
C12 H12C 0.9800 . ?

loop_
_geom_hbond_atom_site_label_D
_geom_hbond_atom_site_label_H
_geom_hbond_atom_site_label_A
_geom_hbond_distance_DH
_geom_hbond_distance_HA
_geom_hbond_distance_DA
_geom_hbond_angle_DHA
_geom_hbond_site_symmetry_A
_geom_hbond_publ_flag
C1 H1A I2 0.99 3.19 3.962(3) 135.6 . yes
C1 H1A I1 0.99 3.31 4.117(3) 140.0 2_676 yes
C1 H1B N2 0.99 2.62 3.460(3) 142.9 1_655 yes
C12 H12B I2 0.98 3.26 3.999(3) 133.9 1_444 yes
C12 H12C I1 0.98 3.11 3.963(3) 146.4 1_444 yes

loop_
_geom_torsion_atom_site_label_1
_geom_torsion_atom_site_label_2
_geom_torsion_atom_site_label_3
_geom_torsion_atom_site_label_4
_geom_torsion
_geom_torsion_site_symmetry_1
_geom_torsion_site_symmetry_2
_geom_torsion_site_symmetry_3
_geom_torsion_site_symmetry_4
_geom_torsion_publ_flag
Cu1 N3 N4 Cu2 -4.9(3) . . . . ?
Cu1 N3 N4 C11 171.20(17) . . . . ?
Cu1 N3 N2 N1 -170.97(17) . . . . ?
Cu2 N4 C11 S1 -3.2(4) . . . . ?
Cu2 N4 C11 N1 174.5(2) . . . . ?
N3 N4 C11 S1 -178.1(2) . . . . ?
N3 N4 C11 N1 -0.4(3) . . . . ?
N4 N3 N2 N1 -1.5(3) . . . . ?
N2 N1 C11 S1 177.39(19) . . . . ?
N2 N1 C11 N4 -0.5(3) . . . . ?
N2 N3 N4 Cu2 -174.81(17) . . . . ?
N2 N3 N4 C11 1.3(3) . . . . ?
C1 S1 C11 N1 131.2(2) . . . . ?
C1 S1 C11 N4 -51.4(3) . . . . ?
C11 S1 C1 C1 -68.8(3) . . . 2_665 ?
C11 N1 N2 N3 1.2(3) . . . . ?
C12 N1 N2 N3 177.9(2) . . . . ?
C12 N1 C11 S1 1.1(4) . . . . ?
C12 N1 C11 N4 -176.8(3) . . . . ?
